data_1543250
loop_
_publ_author_name
'Sch\"afer, Marion'
'Bobev, Svilen'

_publ_section_title
;
 Synthesis and Structural Characterization of the New Clathrates
 K8Cd4Ge42, Rb8Cd4Ge42, and Cs8Cd4Ge42
;
_journal_issue 4
_journal_name_full Materials
_journal_page_first 236
_journal_paper_doi 10.3390/ma9040236
_journal_volume 9
_journal_year 2016
_chemical_formula_sum 'Cd3.8 Ge42.2 K8'
_chemical_formula_weight 3803.22
_chemical_name_systematic
; 
 ? 
;
_space_group_IT_number 223
_symmetry_cell_setting cubic
_symmetry_space_group_name_Hall '-P 4n 2 3'
_symmetry_space_group_name_H-M 'P m -3 n'
_atom_sites_solution_primary direct
_atom_sites_solution_secondary difmap
_audit_creation_method SHELXL-97
_cell_angle_alpha 90.00
_cell_angle_beta 90.00
_cell_angle_gamma 90.00
_cell_formula_units_Z 1
_cell_length_a 10.8710(4)
_cell_length_b 10.8710(4)
_cell_length_c 10.8710(4)
_cell_measurement_reflns_used 943
_cell_measurement_temperature 200(2)
_cell_measurement_theta_max 19.67
_cell_measurement_theta_min 4.19
_cell_volume 1284.72(8)
_computing_cell_refinement 'Bruker SMART'
_computing_data_collection 'Bruker SMART'
_computing_data_reduction 'Bruker SAINT'
_computing_molecular_graphics 'Bruker SHELXTL'
_computing_publication_material 'Bruker SHELXTL'
_computing_structure_refinement 'SHELXL-97 (Sheldrick, 1997)'
_computing_structure_solution 'SHELXS-97 (Sheldrick, 1990)'
_diffrn_ambient_temperature 200(2)
_diffrn_measured_fraction_theta_full 1.000
_diffrn_measured_fraction_theta_max 1.000
_diffrn_measurement_device_type 'CCD area detector'
_diffrn_measurement_method 'phi and omega scans'
_diffrn_radiation_monochromator graphite
_diffrn_radiation_source 'fine-focus sealed tube'
_diffrn_radiation_type MoK\a
_diffrn_radiation_wavelength 0.71073
_diffrn_reflns_av_R_equivalents 0.1020
_diffrn_reflns_av_sigmaI/netI 0.0178
_diffrn_reflns_limit_h_max 14
_diffrn_reflns_limit_h_min -14
_diffrn_reflns_limit_k_max 14
_diffrn_reflns_limit_k_min -14
_diffrn_reflns_limit_l_max 14
_diffrn_reflns_limit_l_min -14
_diffrn_reflns_number 15158
_diffrn_reflns_theta_full 27.39
_diffrn_reflns_theta_max 27.39
_diffrn_reflns_theta_min 2.65
_exptl_absorpt_coefficient_mu 26.428
_exptl_absorpt_correction_T_max 0.2784
_exptl_absorpt_correction_T_min 0.2293
_exptl_absorpt_correction_type multi-scan
_exptl_absorpt_process_details 'SADABS (Sheldrick, 2008)'
_exptl_crystal_colour black
_exptl_crystal_density_diffrn 4.916
_exptl_crystal_density_method 'not measured'
_exptl_crystal_description block
_exptl_crystal_F_000 1685
_exptl_crystal_size_max 0.08
_exptl_crystal_size_mid 0.07
_exptl_crystal_size_min 0.07
_refine_diff_density_max 0.538
_refine_diff_density_min -0.570
_refine_diff_density_rms 0.132
_refine_ls_extinction_coef 0.00058(10)
_refine_ls_extinction_expression Fc^*^=kFc[1+0.001xFc^2^\l^3^/sin(2\q)]^-1/4^
_refine_ls_extinction_method SHELXL
_refine_ls_goodness_of_fit_ref 1.156
_refine_ls_matrix_type full
_refine_ls_number_parameters 17
_refine_ls_number_reflns 291
_refine_ls_number_restraints 0
_refine_ls_restrained_S_all 1.156
_refine_ls_R_factor_all 0.0241
_refine_ls_R_factor_gt 0.0182
_refine_ls_shift/su_max 0.000
_refine_ls_shift/su_mean 0.000
_refine_ls_structure_factor_coef Fsqd
_refine_ls_weighting_details 'calc w=1/[\s^2^(Fo^2^)+(0.0127P)^2^+3.3180P] where P=(Fo^2^+2Fc^2^)/3'
_refine_ls_weighting_scheme calc
_refine_ls_wR_factor_gt 0.0359
_refine_ls_wR_factor_ref 0.0378
_reflns_number_gt 254
_reflns_number_total 291
_reflns_threshold_expression >2sigma(I)
_cod_data_source_file K8Cd4Ge42.cif
_cod_data_source_block K8Cd4Ge42
_cod_depositor_comments
;
The following automatic conversions were performed:

'_symmetry_cell_setting' value 'Cubic' changed to 'cubic' according
to
/usr/data/users/saulius/crontab/automatic-downloads/current/MDPI/lib/dictionaries/cif_core.dic
dictionary named 'cif_core.dic' version 2.4.2 from 2011-04-26.

Automatic conversion script
Id: cif_fix_values 4268 2015-11-12 08:31:59Z antanas 
;
_cod_original_sg_symbol_H-M Pm-3n
_cod_original_formula_sum 'Cd3.80 Ge42.20 K8'
_cod_database_code 1543250

loop_
_symmetry_equiv_pos_as_xyz
'x, y, z'
'-x, -y, z'
'-x, y, -z'
'x, -y, -z'
'z, x, y'
'z, -x, -y'
'-z, -x, y'
'-z, x, -y'
'y, z, x'
'-y, z, -x'
'y, -z, -x'
'-y, -z, x'
'y+1/2, x+1/2, -z+1/2'
'-y+1/2, -x+1/2, -z+1/2'
'y+1/2, -x+1/2, z+1/2'
'-y+1/2, x+1/2, z+1/2'
'x+1/2, z+1/2, -y+1/2'
'-x+1/2, z+1/2, y+1/2'
'-x+1/2, -z+1/2, -y+1/2'
'x+1/2, -z+1/2, y+1/2'
'z+1/2, y+1/2, -x+1/2'
'z+1/2, -y+1/2, x+1/2'
'-z+1/2, y+1/2, x+1/2'
'-z+1/2, -y+1/2, -x+1/2'
'-x, -y, -z'
'x, y, -z'
'x, -y, z'
'-x, y, z'
'-z, -x, -y'
'-z, x, y'
'z, x, -y'
'z, -x, y'
'-y, -z, -x'
'y, -z, x'
'-y, z, x'
'y, z, -x'
'-y-1/2, -x-1/2, z-1/2'
'y-1/2, x-1/2, z-1/2'
'-y-1/2, x-1/2, -z-1/2'
'y-1/2, -x-1/2, -z-1/2'
'-x-1/2, -z-1/2, y-1/2'
'x-1/2, -z-1/2, -y-1/2'
'x-1/2, z-1/2, y-1/2'
'-x-1/2, z-1/2, -y-1/2'
'-z-1/2, -y-1/2, x-1/2'
'-z-1/2, y-1/2, -x-1/2'
'z-1/2, -y-1/2, -x-1/2'
'z-1/2, y-1/2, x-1/2'

loop_
_atom_site_label
_atom_site_type_symbol
_atom_site_fract_x
_atom_site_fract_y
_atom_site_fract_z
_atom_site_U_iso_or_equiv
_atom_site_adp_type
_atom_site_occupancy
_atom_site_symmetry_multiplicity
_atom_site_calc_flag
_atom_site_refinement_flags
Ge1 Ge 0.0000 0.30355(5) 0.11589(5) 0.01291(18) Uani 1 2 d S
Ge2 Ge 0.18327(4) 0.18327(4) 0.18327(4) 0.01189(19) Uani 1 3 d S
Ge3 Ge 0.2500 0.0000 0.5000 0.0137(3) Uani 0.371(12) 8 d SP
Cd3 Cd 0.2500 0.0000 0.5000 0.0137(3) Uani 0.629(12) 8 d SP
K1 K 0.0000 0.2500 0.5000 0.0358(7) Uani 1 8 d S
K2 K 0.0000 0.0000 0.0000 0.0175(9) Uani 1 24 d S

loop_
_atom_site_aniso_label
_atom_site_aniso_U_11
_atom_site_aniso_U_22
_atom_site_aniso_U_33
_atom_site_aniso_U_23
_atom_site_aniso_U_13
_atom_site_aniso_U_12
Ge1 0.0121(3) 0.0137(3) 0.0130(3) 0.0000(2) 0.000 0.000
Ge2 0.01189(19) 0.01189(19) 0.01189(19) -0.00065(14) -0.00065(14) -0.00065(14)
Ge3 0.0157(5) 0.0127(4) 0.0127(4) 0.000 0.000 0.000
Cd3 0.0157(5) 0.0127(4) 0.0127(4) 0.000 0.000 0.000
K1 0.0380(11) 0.0315(17) 0.0380(11) 0.000 0.000 0.000
K2 0.0175(9) 0.0175(9) 0.0175(9) 0.000 0.000 0.000

loop_
_atom_type_symbol
_atom_type_description
_atom_type_scat_dispersion_real
_atom_type_scat_dispersion_imag
_atom_type_scat_source
Cd Cd -0.8075 1.2024 'International Tables Vol C Tables 4.2.6.8 and 6.1.1.4'
K K 0.2009 0.2494 'International Tables Vol C Tables 4.2.6.8 and 6.1.1.4'
Ge Ge 0.1547 1.8001 'International Tables Vol C Tables 4.2.6.8 and 6.1.1.4'

loop_
_geom_angle_atom_site_label_1
_geom_angle_atom_site_label_2
_geom_angle_atom_site_label_3
_geom_angle
_geom_angle_site_symmetry_1
_geom_angle_site_symmetry_3
Ge2 Ge1 Ge2 106.09(3) . 28
Ge2 Ge1 Ge1 107.084(16) . 26
Ge2 Ge1 Ge1 107.084(16) 28 26
Ge2 Ge1 Cd3 105.52(2) . 9
Ge2 Ge1 Cd3 105.52(2) 28 9
Ge1 Ge1 Cd3 124.320(13) 26 9
Ge2 Ge1 Ge3 105.52(2) . 9
Ge2 Ge1 Ge3 105.52(2) 28 9
Ge1 Ge1 Ge3 124.320(13) 26 9
Cd3 Ge1 Ge3 0.0 9 9
Ge2 Ge1 K2 67.343(19) . .
Ge2 Ge1 K2 67.344(19) 28 .
Ge1 Ge1 K2 69.103(9) 26 .
Cd3 Ge1 K2 166.58(2) 9 .
Ge3 Ge1 K2 166.58(2) 9 .
Ge2 Ge1 K1 79.323(9) . 9
Ge2 Ge1 K1 174.516(18) 28 9
Ge1 Ge1 K1 69.973(9) 26 9
Cd3 Ge1 K1 73.360(11) 9 9
Ge3 Ge1 K1 73.360(11) 9 9
K2 Ge1 K1 114.845(12) . 9
Ge2 Ge1 K1 174.516(18) . 33_565
Ge2 Ge1 K1 79.323(9) 28 33_565
Ge1 Ge1 K1 69.973(9) 26 33_565
Cd3 Ge1 K1 73.360(11) 9 33_565
Ge3 Ge1 K1 73.360(11) 9 33_565
K2 Ge1 K1 114.845(12) . 33_565
K1 Ge1 K1 95.249(13) 9 33_565
Ge1 Ge2 Ge1 109.78(2) 5 9
Ge1 Ge2 Ge1 109.78(2) 5 .
Ge1 Ge2 Ge1 109.78(2) 9 .
Ge1 Ge2 Ge2 109.16(2) 5 14
Ge1 Ge2 Ge2 109.16(2) 9 14
Ge1 Ge2 Ge2 109.16(2) . 14
Ge1 Ge2 K2 70.84(2) 5 .
Ge1 Ge2 K2 70.84(2) 9 .
Ge1 Ge2 K2 70.84(2) . .
Ge2 Ge2 K2 180.00(4) 14 .
Ge1 Ge3 Ge1 108.535(13) 45_666 5
Ge1 Ge3 Ge1 111.36(3) 45_666 46_656
Ge1 Ge3 Ge1 108.534(13) 5 46_656
Ge1 Ge3 Ge1 108.534(12) 45_666 6_556
Ge1 Ge3 Ge1 111.36(3) 5 6_556
Ge1 Ge3 Ge1 108.534(13) 46_656 6_556
Ge1 Ge3 K1 66.505(8) 45_666 29_656
Ge1 Ge3 K1 169.319(13) 5 29_656
Ge1 Ge3 K1 66.505(8) 46_656 29_656
Ge1 Ge3 K1 79.319(13) 6_556 29_656
Ge1 Ge3 K1 169.319(13) 45_666 25_556
Ge1 Ge3 K1 66.505(8) 5 25_556
Ge1 Ge3 K1 79.319(13) 46_656 25_556
Ge1 Ge3 K1 66.505(8) 6_556 25_556
K1 Ge3 K1 120.0 29_656 25_556
Ge1 Ge3 K1 79.319(13) 45_666 .
Ge1 Ge3 K1 66.505(8) 5 .
Ge1 Ge3 K1 169.319(13) 46_656 .
Ge1 Ge3 K1 66.505(8) 6_556 .
K1 Ge3 K1 120.0 29_656 .
K1 Ge3 K1 90.0 25_556 .
Ge1 Ge3 K1 66.505(8) 45_666 5
Ge1 Ge3 K1 79.319(13) 5 5
Ge1 Ge3 K1 66.505(8) 46_656 5
Ge1 Ge3 K1 169.319(13) 6_556 5
K1 Ge3 K1 90.0 29_656 5
K1 Ge3 K1 120.0 25_556 5
K1 Ge3 K1 120.0 . 5
Ge1 K1 Ge1 160.620(19) 30 37_666
Ge1 K1 Ge1 40.054(18) 30 5
Ge1 K1 Ge1 123.075(8) 37_666 5
Ge1 K1 Ge1 123.075(8) 30 14
Ge1 K1 Ge1 40.054(18) 37_666 14
Ge1 K1 Ge1 98.519(14) 5 14
Ge1 K1 Ge1 70.972(16) 30 29_556
Ge1 K1 Ge1 123.075(8) 37_666 29_556
Ge1 K1 Ge1 84.752(13) 5 29_556
Ge1 K1 Ge1 160.620(19) 14 29_556
Ge1 K1 Ge1 123.075(8) 30 38_566
Ge1 K1 Ge1 70.972(16) 37_666 38_566
Ge1 K1 Ge1 160.620(19) 5 38_566
Ge1 K1 Ge1 84.752(13) 14 38_566
Ge1 K1 Ge1 98.519(14) 29_556 38_566
Ge1 K1 Ge1 84.752(13) 30 6_556
Ge1 K1 Ge1 98.519(14) 37_666 6_556
Ge1 K1 Ge1 70.972(16) 5 6_556
Ge1 K1 Ge1 123.075(8) 14 6_556
Ge1 K1 Ge1 40.054(18) 29_556 6_556
Ge1 K1 Ge1 123.075(8) 38_566 6_556
Ge1 K1 Ge1 98.519(14) 30 13_455
Ge1 K1 Ge1 84.752(13) 37_666 13_455
Ge1 K1 Ge1 123.075(8) 5 13_455
Ge1 K1 Ge1 70.972(16) 14 13_455
Ge1 K1 Ge1 123.075(8) 29_556 13_455
Ge1 K1 Ge1 40.054(18) 38_566 13_455
Ge1 K1 Ge1 160.620(19) 6_556 13_455
Ge1 K1 Cd3 158.883(9) 30 33_566
Ge1 K1 Cd3 40.135(9) 37_666 33_566
Ge1 K1 Cd3 158.883(9) 5 33_566
Ge1 K1 Cd3 73.727(8) 14 33_566
Ge1 K1 Cd3 96.424(7) 29_556 33_566
Ge1 K1 Cd3 40.135(9) 38_566 33_566
Ge1 K1 Cd3 96.424(7) 6_556 33_566
Ge1 K1 Cd3 73.727(8) 13_455 33_566
Ge1 K1 Cd3 40.135(9) 30 25_556
Ge1 K1 Cd3 158.883(9) 37_666 25_556
Ge1 K1 Cd3 73.727(8) 5 25_556
Ge1 K1 Cd3 158.883(9) 14 25_556
Ge1 K1 Cd3 40.135(9) 29_556 25_556
Ge1 K1 Cd3 96.424(7) 38_566 25_556
Ge1 K1 Cd3 73.727(8) 6_556 25_556
Ge1 K1 Cd3 96.424(7) 13_455 25_556
Cd3 K1 Cd3 120.0 33_566 25_556
Ge1 K1 Ge3 158.883(9) 30 33_566
Ge1 K1 Ge3 40.135(9) 37_666 33_566
Ge1 K1 Ge3 158.883(9) 5 33_566
Ge1 K1 Ge3 73.727(8) 14 33_566
Ge1 K1 Ge3 96.424(7) 29_556 33_566
Ge1 K1 Ge3 40.135(9) 38_566 33_566
Ge1 K1 Ge3 96.424(7) 6_556 33_566
Ge1 K1 Ge3 73.727(8) 13_455 33_566
Cd3 K1 Ge3 0.0 33_566 33_566
Cd3 K1 Ge3 120.0 25_556 33_566
Ge1 K1 Ge3 40.135(9) 30 25_556
Ge1 K1 Ge3 158.883(9) 37_666 25_556
Ge1 K1 Ge3 73.727(8) 5 25_556
Ge1 K1 Ge3 158.883(9) 14 25_556
Ge1 K1 Ge3 40.135(9) 29_556 25_556
Ge1 K1 Ge3 96.424(7) 38_566 25_556
Ge1 K1 Ge3 73.727(8) 6_556 25_556
Ge1 K1 Ge3 96.424(7) 13_455 25_556
Cd3 K1 Ge3 120.0 33_566 25_556
Cd3 K1 Ge3 0.0 25_556 25_556
Ge3 K1 Ge3 120.0 33_566 25_556
Ge2 K2 Ge2 180.00(2) . 25
Ge2 K2 Ge2 70.5 . 28
Ge2 K2 Ge2 109.5 25 28
Ge2 K2 Ge2 109.5 . 4
Ge2 K2 Ge2 70.5 25 4
Ge2 K2 Ge2 180.00(2) 28 4
Ge2 K2 Ge2 70.5 . 27
Ge2 K2 Ge2 109.5 25 27
Ge2 K2 Ge2 109.5 28 27
Ge2 K2 Ge2 70.5 4 27
Ge2 K2 Ge2 109.5 . 3
Ge2 K2 Ge2 70.5 25 3
Ge2 K2 Ge2 70.5 28 3
Ge2 K2 Ge2 109.5 4 3
Ge2 K2 Ge2 180.00(3) 27 3
Ge2 K2 Ge2 70.5 . 26
Ge2 K2 Ge2 109.5 25 26
Ge2 K2 Ge2 109.5 28 26
Ge2 K2 Ge2 70.5 4 26
Ge2 K2 Ge2 109.5 27 26
Ge2 K2 Ge2 70.5 3 26
Ge2 K2 Ge2 109.5 . 2
Ge2 K2 Ge2 70.5 25 2
Ge2 K2 Ge2 70.5 28 2
Ge2 K2 Ge2 109.5 4 2
Ge2 K2 Ge2 70.5 27 2
Ge2 K2 Ge2 109.5 3 2
Ge2 K2 Ge2 180.00(3) 26 2
Ge2 K2 Ge1 138.185(5) . 25
Ge2 K2 Ge1 41.815(5) 25 25
Ge2 K2 Ge1 138.185(5) 28 25
Ge2 K2 Ge1 41.815(5) 4 25
Ge2 K2 Ge1 70.522(7) 27 25
Ge2 K2 Ge1 109.478(7) 3 25
Ge2 K2 Ge1 109.478(7) 26 25
Ge2 K2 Ge1 70.522(7) 2 25
Ge2 K2 Ge1 41.815(5) . 5
Ge2 K2 Ge1 138.185(5) 25 5
Ge2 K2 Ge1 70.522(7) 28 5
Ge2 K2 Ge1 109.478(7) 4 5
Ge2 K2 Ge1 41.815(5) 27 5
Ge2 K2 Ge1 138.185(5) 3 5
Ge2 K2 Ge1 109.478(7) 26 5
Ge2 K2 Ge1 70.522(7) 2 5
Ge1 K2 Ge1 109.464(7) 25 5
Ge2 K2 Ge1 41.815(5) . 9
Ge2 K2 Ge1 138.185(5) 25 9
Ge2 K2 Ge1 109.478(7) 28 9
Ge2 K2 Ge1 70.522(7) 4 9
Ge2 K2 Ge1 70.522(7) 27 9
Ge2 K2 Ge1 109.478(7) 3 9
Ge2 K2 Ge1 41.815(5) 26 9
Ge2 K2 Ge1 138.185(5) 2 9
Ge1 K2 Ge1 109.464(7) 25 9
Ge1 K2 Ge1 70.536(7) 5 9
Ge2 K2 Ge1 138.185(5) . 33
Ge2 K2 Ge1 41.815(5) 25 33
Ge2 K2 Ge1 70.522(7) 28 33
Ge2 K2 Ge1 109.478(7) 4 33
Ge2 K2 Ge1 109.478(7) 27 33
Ge2 K2 Ge1 70.522(7) 3 33
Ge2 K2 Ge1 138.185(5) 26 33
Ge2 K2 Ge1 41.815(5) 2 33
Ge1 K2 Ge1 70.536(7) 25 33
Ge1 K2 Ge1 109.464(7) 5 33
Ge1 K2 Ge1 180.000(7) 9 33

loop_
_geom_bond_atom_site_label_1
_geom_bond_atom_site_label_2
_geom_bond_distance
_geom_bond_site_symmetry_2
Ge1 Ge2 2.4931(4) .
Ge1 Ge2 2.4931(4) 28
Ge1 Ge1 2.5198(12) 26
Ge1 Cd3 2.5858(6) 9
Ge1 Ge3 2.5858(6) 9
Ge1 K2 3.5322(6) .
Ge1 K1 3.6789(4) 9
Ge1 K1 3.6789(4) 33_565
Ge2 Ge1 2.4931(4) 5
Ge2 Ge1 2.4931(4) 9
Ge2 Ge2 2.5130(13) 14
Ge2 K2 3.4507(7) .
Ge3 Ge1 2.5858(6) 45_666
Ge3 Ge1 2.5858(6) 5
Ge3 Ge1 2.5858(6) 46_656
Ge3 Ge1 2.5858(6) 6_556
Ge3 K1 3.84348(15) 29_656
Ge3 K1 3.84348(14) 25_556
Ge3 K1 3.84348(14) .
Ge3 K1 3.84348(14) 5
K1 Ge1 3.6789(4) 30
K1 Ge1 3.6789(4) 37_666
K1 Ge1 3.6789(4) 5
K1 Ge1 3.6789(4) 14
K1 Ge1 3.6789(4) 29_556
K1 Ge1 3.6789(4) 38_566
K1 Ge1 3.6789(4) 6_556
K1 Ge1 3.6789(4) 13_455
K1 Cd3 3.84348(15) 33_566
K1 Cd3 3.84348(14) 25_556
K1 Ge3 3.84348(15) 33_566
K1 Ge3 3.84348(14) 25_556
K2 Ge2 3.4508(7) 25
K2 Ge2 3.4508(7) 28
K2 Ge2 3.4508(7) 4
K2 Ge2 3.4508(7) 27
K2 Ge2 3.4508(7) 3
K2 Ge2 3.4508(7) 26
K2 Ge2 3.4508(7) 2
K2 Ge1 3.5322(6) 25
K2 Ge1 3.5322(6) 5
K2 Ge1 3.5322(6) 9
K2 Ge1 3.5322(6) 33
